data_7131831
loop_
_publ_author_name
'Zhao, Yu-Qiang'
'Zhu, Liping'
'Lu, Jian-Mei'
'Yu, Le'
'Zhang, Lanyun'
'Zhou, Ying'

_publ_section_title
;
 New charge transfer-based organic room temperature phosphorescent trace
 doping systems.
;
_journal_issue 54
_journal_name_full 'Chemical communications (Cambridge, England)'
_journal_page_first 8396
_journal_page_last 8399
_journal_paper_doi 10.1039/d3cc02386a
_journal_volume 59
_journal_year 2023
_chemical_formula_sum 'C7 H5 Br N2 S'
_chemical_formula_weight 229.10
_space_group_crystal_system orthorhombic
_space_group_IT_number 33
_space_group_name_Hall 'P 2c -2n'
_space_group_name_H-M_alt 'P n a 21'
_atom_sites_solution_hydrogens geom
_atom_sites_solution_primary direct
_atom_sites_solution_secondary difmap
_audit_creation_method SHELXL-2014
_audit_update_record
;
2023-04-26 deposited with the CCDC.	2023-06-09 downloaded from the CCDC.
;
_cell_angle_alpha 90
_cell_angle_beta 90
_cell_angle_gamma 90
_cell_formula_units_Z 8
_cell_length_a 17.2218(7)
_cell_length_b 4.0384(2)
_cell_length_c 22.4366(10)
_cell_measurement_reflns_used 9072
_cell_measurement_temperature 301(2)
_cell_measurement_theta_max 28.3421
_cell_measurement_theta_min 2.9822
_cell_volume 1560.43(12)
_computing_cell_refinement 'Bruker SMART'
_computing_data_collection 'Bruker SMART'
_computing_data_reduction 'Bruker SAINT'
_computing_molecular_graphics 'SHELXL-2014 (Sheldrick, 2014)'
_computing_publication_material 'SHELXL-2014 (Sheldrick, 2014)'
_computing_structure_refinement 'SHELXL-2014 (Sheldrick, 2014)'
_computing_structure_solution 'SHELXL-2014 (Sheldrick, 2014)'
_diffrn_ambient_temperature 301(2)
_diffrn_detector_area_resol_mean 'phi and omega scans'
_diffrn_measured_fraction_theta_full 0.997
_diffrn_measured_fraction_theta_max 0.959
_diffrn_measurement_device_type graphite
_diffrn_measurement_method 'CCD area detector'
_diffrn_radiation_type MoK\a
_diffrn_radiation_wavelength 0.71073
_diffrn_reflns_av_R_equivalents 0.0897
_diffrn_reflns_av_unetI/netI 0.0526
_diffrn_reflns_Laue_measured_fraction_full 0.997
_diffrn_reflns_Laue_measured_fraction_max 0.959
_diffrn_reflns_limit_h_max 22
_diffrn_reflns_limit_h_min -22
_diffrn_reflns_limit_k_max 5
_diffrn_reflns_limit_k_min -5
_diffrn_reflns_limit_l_max 29
_diffrn_reflns_limit_l_min -29
_diffrn_reflns_number 30330
_diffrn_reflns_point_group_measured_fraction_full 0.995
_diffrn_reflns_point_group_measured_fraction_max 0.947
_diffrn_reflns_theta_full 25.242
_diffrn_reflns_theta_max 28.361
_diffrn_reflns_theta_min 2.365
_diffrn_source 'sealed tube'
_exptl_absorpt_coefficient_mu 5.462
_exptl_absorpt_correction_T_max 0.336
_exptl_absorpt_correction_T_min 0.266
_exptl_absorpt_correction_type psi-scan
_exptl_absorpt_process_details sadabs
_exptl_crystal_colour colorless
_exptl_crystal_density_diffrn 1.950
_exptl_crystal_description slice
_exptl_crystal_F_000 896
_exptl_crystal_size_max 0.250
_exptl_crystal_size_mid 0.220
_exptl_crystal_size_min 0.200
_refine_diff_density_max 0.560
_refine_diff_density_min -0.732
_refine_diff_density_rms 0.122
_refine_ls_abs_structure_details
;
 Flack x determined using 1329 quotients [(I+)-(I-)]/[(I+)+(I-)]
 (Parsons, Flack and Wagner, Acta Cryst. B69 (2013) 249-259).
;
_refine_ls_abs_structure_Flack 0.161(10)
_refine_ls_extinction_coef 0.0097(17)
_refine_ls_extinction_expression Fc^*^=kFc[1+0.001xFc^2^\l^3^/sin(2\q)]^-1/4^
_refine_ls_extinction_method SHELXL
_refine_ls_goodness_of_fit_ref 1.133
_refine_ls_hydrogen_treatment constr
_refine_ls_matrix_type full
_refine_ls_number_parameters 200
_refine_ls_number_reflns 3714
_refine_ls_number_restraints 1
_refine_ls_restrained_S_all 1.133
_refine_ls_R_factor_all 0.0661
_refine_ls_R_factor_gt 0.0548
_refine_ls_shift/su_max 0.001
_refine_ls_shift/su_mean 0.000
_refine_ls_structure_factor_coef Fsqd
_refine_ls_weighting_details 'w=1/[\s^2^(Fo^2^)+(0.1000P)^2^+0.2560P] where P=(Fo^2^+2Fc^2^)/3'
_refine_ls_weighting_scheme calc
_refine_ls_wR_factor_gt 0.1542
_refine_ls_wR_factor_ref 0.1608
_reflns_Friedel_coverage 0.928
_reflns_Friedel_fraction_full 0.993
_reflns_Friedel_fraction_max 0.936
_reflns_number_gt 3190
_reflns_number_total 3714
_reflns_threshold_expression 'I > 2\s(I)'
_cod_data_source_file d3cc02386a2.cif
_cod_data_source_block 1_CCDC3
_cod_depositor_comments
;

2024-06-28
Z value and formula fixed to values more according to usual
chemical conventions.                 miguel
;
_cod_original_formula_sum 'C14 H10 Br2 N4 S2'
_cod_original_formula_weight 458.20
_cod_original_formula_units_Z 4
_cod_database_code 7131831
_shelx_space_group_comment
;
The symmetry employed for this shelxl refinement is uniquely defined
by the following loop, which should always be used as a source of
symmetry information in preference to the above space-group names.
They are only intended as comments.
;
_shelx_estimated_absorpt_t_min 0.342
_shelx_estimated_absorpt_t_max 0.408
_shelxl_version_number 2014-3

loop_
_space_group_symop_operation_xyz
'x, y, z'
'-x, -y, z+1/2'
'-x+1/2, y+1/2, z+1/2'
'x+1/2, -y+1/2, z'

loop_
_atom_site_label
_atom_site_type_symbol
_atom_site_fract_x
_atom_site_fract_y
_atom_site_fract_z
_atom_site_U_iso_or_equiv
_atom_site_adp_type
_atom_site_occupancy
_atom_site_site_symmetry_order
_atom_site_calc_flag
_atom_site_refinement_flags_posn
_atom_site_refinement_flags_adp
_atom_site_refinement_flags_occupancy
_atom_site_disorder_assembly
_atom_site_disorder_group
N1 N 0.5463(4) 0.492(2) 0.4490(4) 0.0382(16) Uani 1 1 d . . . . .
N2 N 0.6652(5) 0.242(3) 0.4319(4) 0.052(3) Uani 1 1 d . . . . .
H2A H 0.6809 0.2878 0.4674 0.062 Uiso 1 1 calc R U . . .
H2B H 0.6951 0.1373 0.4077 0.062 Uiso 1 1 calc R U . . .
N3 N 0.7095(4) 0.5041(19) 0.5523(3) 0.0366(18) Uani 1 1 d . . . . .
N4 N 0.5888(5) 0.752(2) 0.5677(4) 0.049(2) Uani 1 1 d . . . . .
H4A H 0.5721 0.6921 0.5332 0.059 Uiso 1 1 calc R U . . .
H4B H 0.5593 0.8627 0.5913 0.059 Uiso 1 1 calc R U . . .
S1 S 0.56110(14) 0.2387(7) 0.34234(12) 0.0409(6) Uani 1 1 d . . . . .
S2 S 0.69473(13) 0.7745(6) 0.65695(12) 0.0392(6) Uani 1 1 d . . . . .
Br1 Br 0.25580(6) 0.7195(2) 0.30342(5) 0.0510(4) Uani 1 1 d . . . . .
Br2 Br 1.00186(5) 0.3283(3) 0.69764(6) 0.0503(3) Uani 1 1 d . . . . .
C1 C 0.5947(5) 0.333(3) 0.4146(4) 0.040(2) Uani 1 1 d . . . . .
C2 C 0.4776(5) 0.554(2) 0.4177(4) 0.0343(18) Uani 1 1 d . . . . .
C3 C 0.4741(5) 0.433(2) 0.3595(4) 0.0341(19) Uani 1 1 d . . . . .
C4 C 0.4077(5) 0.475(2) 0.3246(3) 0.0331(17) Uani 1 1 d . . . . .
H4 H 0.4050 0.3918 0.2860 0.040 Uiso 1 1 calc R U . . .
C5 C 0.3465(5) 0.644(2) 0.3496(4) 0.038(2) Uani 1 1 d . . . . .
C6 C 0.3492(6) 0.767(2) 0.4072(5) 0.041(2) Uani 1 1 d . . . . .
H6 H 0.3068 0.8803 0.4228 0.049 Uiso 1 1 calc R U . . .
C7 C 0.4155(6) 0.721(3) 0.4416(4) 0.040(2) Uani 1 1 d . . . . .
H7 H 0.4178 0.8026 0.4803 0.048 Uiso 1 1 calc R U . . .
C8 C 0.6619(5) 0.670(3) 0.5850(4) 0.040(2) Uani 1 1 d . . . . .
C9 C 0.7792(5) 0.452(2) 0.5822(4) 0.0343(19) Uani 1 1 d . . . . .
C10 C 0.7828(5) 0.587(2) 0.6401(4) 0.0318(17) Uani 1 1 d . . . . .
C11 C 0.8482(5) 0.558(2) 0.6754(4) 0.037(2) Uani 1 1 d . . . . .
H11 H 0.8507 0.6486 0.7134 0.045 Uiso 1 1 calc R U . . .
C12 C 0.9103(5) 0.383(2) 0.6507(4) 0.0359(19) Uani 1 1 d . . . . .
C13 C 0.9090(6) 0.252(2) 0.5943(5) 0.040(2) Uani 1 1 d . . . . .
H13 H 0.9524 0.1433 0.5792 0.048 Uiso 1 1 calc R U . . .
C14 C 0.8434(5) 0.281(2) 0.5603(4) 0.038(2) Uani 1 1 d . . . . .
H14 H 0.8417 0.1864 0.5226 0.045 Uiso 1 1 calc R U . . .

loop_
_atom_site_aniso_label
_atom_site_aniso_U_11
_atom_site_aniso_U_22
_atom_site_aniso_U_33
_atom_site_aniso_U_23
_atom_site_aniso_U_13
_atom_site_aniso_U_12
N1 0.032(3) 0.051(4) 0.032(3) -0.007(3) -0.001(3) 0.000(4)
N2 0.035(5) 0.076(7) 0.045(6) -0.013(4) -0.002(4) 0.003(4)
N3 0.036(4) 0.045(5) 0.029(4) -0.005(3) -0.002(3) -0.001(3)
N4 0.038(5) 0.070(6) 0.040(6) -0.011(4) -0.003(4) 0.008(4)
S1 0.0364(12) 0.0545(15) 0.0318(13) -0.0112(10) 0.0017(10) -0.0019(10)
S2 0.0348(13) 0.0506(14) 0.0322(13) -0.0083(10) -0.0001(10) 0.0001(9)
Br1 0.0453(6) 0.0577(6) 0.0499(7) 0.0045(7) -0.0106(5) 0.0014(5)
Br2 0.0411(6) 0.0599(6) 0.0498(6) 0.0067(7) -0.0093(4) 0.0048(4)
C1 0.036(5) 0.048(5) 0.035(5) -0.005(4) -0.001(4) -0.010(4)
C2 0.038(5) 0.040(5) 0.025(4) 0.000(4) 0.005(3) -0.010(4)
C3 0.034(4) 0.043(5) 0.025(4) -0.001(3) 0.008(3) -0.007(4)
C4 0.038(4) 0.040(5) 0.021(4) 0.001(3) 0.001(3) -0.011(4)
C5 0.036(4) 0.041(5) 0.039(5) 0.009(4) -0.004(4) -0.008(4)
C6 0.051(6) 0.038(5) 0.034(5) -0.002(4) 0.005(4) 0.002(4)
C7 0.041(5) 0.051(6) 0.029(5) -0.007(4) 0.001(4) -0.003(4)
C8 0.038(5) 0.049(6) 0.033(5) -0.007(4) -0.001(4) -0.004(4)
C9 0.032(5) 0.038(5) 0.033(4) 0.003(4) 0.002(3) -0.005(3)
C10 0.033(4) 0.035(4) 0.027(4) -0.001(3) 0.005(3) -0.003(3)
C11 0.038(4) 0.042(5) 0.033(4) -0.002(4) 0.001(3) -0.010(4)
C12 0.031(4) 0.041(5) 0.036(5) 0.009(4) 0.001(4) -0.003(3)
C13 0.034(5) 0.042(5) 0.044(6) 0.004(4) 0.005(4) 0.006(4)
C14 0.043(5) 0.040(5) 0.030(6) -0.004(4) 0.004(4) 0.001(4)

loop_
_atom_type_symbol
_atom_type_description
_atom_type_scat_dispersion_real
_atom_type_scat_dispersion_imag
_atom_type_scat_source
C C 0.0033 0.0016 'International Tables Vol C Tables 4.2.6.8 and 6.1.1.4'
H H 0.0000 0.0000 'International Tables Vol C Tables 4.2.6.8 and 6.1.1.4'
N N 0.0061 0.0033 'International Tables Vol C Tables 4.2.6.8 and 6.1.1.4'
S S 0.1246 0.1234 'International Tables Vol C Tables 4.2.6.8 and 6.1.1.4'
Br Br -0.2901 2.4595 'International Tables Vol C Tables 4.2.6.8 and 6.1.1.4'

loop_
_geom_angle_atom_site_label_1
_geom_angle_atom_site_label_2
_geom_angle_atom_site_label_3
_geom_angle
_geom_angle_site_symmetry_1
_geom_angle_site_symmetry_3
_geom_angle_publ_flag
C1 N1 C2 109.3(8) . . ?
C1 N2 H2A 120.0 . . ?
C1 N2 H2B 120.0 . . ?
H2A N2 H2B 120.0 . . ?
C8 N3 C9 110.8(7) . . ?
C8 N4 H4A 120.0 . . ?
C8 N4 H4B 120.0 . . ?
H4A N4 H4B 120.0 . . ?
C3 S1 C1 89.0(5) . . ?
C10 S2 C8 88.6(4) . . ?
N1 C1 N2 123.2(9) . . ?
N1 C1 S1 116.1(7) . . ?
N2 C1 S1 120.7(8) . . ?
C7 C2 C3 120.3(9) . . ?
C7 C2 N1 123.4(8) . . ?
C3 C2 N1 116.3(8) . . ?
C4 C3 C2 121.2(8) . . ?
C4 C3 S1 129.6(7) . . ?
C2 C3 S1 109.2(7) . . ?
C5 C4 C3 117.3(8) . . ?
C5 C4 H4 121.4 . . ?
C3 C4 H4 121.4 . . ?
C4 C5 C6 122.2(9) . . ?
C4 C5 Br1 119.2(7) . . ?
C6 C5 Br1 118.6(8) . . ?
C5 C6 C7 119.8(10) . . ?
C5 C6 H6 120.1 . . ?
C7 C6 H6 120.1 . . ?
C2 C7 C6 119.2(9) . . ?
C2 C7 H7 120.4 . . ?
C6 C7 H7 120.4 . . ?
N3 C8 N4 123.7(9) . . ?
N3 C8 S2 116.2(7) . . ?
N4 C8 S2 120.0(7) . . ?
N3 C9 C14 126.2(8) . . ?
N3 C9 C10 115.0(8) . . ?
C14 C9 C10 118.8(8) . . ?
C11 C10 C9 121.9(8) . . ?
C11 C10 S2 128.6(7) . . ?
C9 C10 S2 109.4(6) . . ?
C10 C11 C12 116.2(8) . . ?
C10 C11 H11 121.9 . . ?
C12 C11 H11 121.9 . . ?
C13 C12 C11 123.2(8) . . ?
C13 C12 Br2 118.6(7) . . ?
C11 C12 Br2 118.2(7) . . ?
C14 C13 C12 119.6(9) . . ?
C14 C13 H13 120.2 . . ?
C12 C13 H13 120.2 . . ?
C13 C14 C9 120.2(9) . . ?
C13 C14 H14 119.9 . . ?
C9 C14 H14 119.9 . . ?

loop_
_geom_bond_atom_site_label_1
_geom_bond_atom_site_label_2
_geom_bond_distance
_geom_bond_site_symmetry_2
_geom_bond_publ_flag
N1 C1 1.306(12) . ?
N1 C2 1.399(11) . ?
N2 C1 1.326(14) . ?
N2 H2A 0.8600 . ?
N2 H2B 0.8600 . ?
N3 C8 1.287(12) . ?
N3 C9 1.391(10) . ?
N4 C8 1.357(13) . ?
N4 H4A 0.8600 . ?
N4 H4B 0.8600 . ?
S1 C3 1.735(9) . ?
S1 C1 1.763(10) . ?
S2 C10 1.736(9) . ?
S2 C8 1.763(10) . ?
Br1 C5 1.899(9) . ?
Br2 C12 1.909(9) . ?
C2 C7 1.372(13) . ?
C2 C3 1.396(12) . ?
C3 C4 1.396(12) . ?
C4 C5 1.376(13) . ?
C4 H4 0.9300 . ?
C5 C6 1.385(15) . ?
C6 C7 1.391(15) . ?
C6 H6 0.9300 . ?
C7 H7 0.9300 . ?
C9 C14 1.392(13) . ?
C9 C10 1.410(11) . ?
C10 C11 1.383(12) . ?
C11 C12 1.395(13) . ?
C11 H11 0.9300 . ?
C12 C13 1.373(14) . ?
C13 C14 1.367(14) . ?
C13 H13 0.9300 . ?
C14 H14 0.9300 . ?

loop_
_geom_hbond_atom_site_label_D
_geom_hbond_atom_site_label_H
_geom_hbond_atom_site_label_A
_geom_hbond_distance_DH
_geom_hbond_distance_HA
_geom_hbond_distance_DA
_geom_hbond_angle_DHA
_geom_hbond_site_symmetry_A
C11 H11 Br1 0.93 3.11 3.566(9) 112.4 2_665
C4 H4 Br2 0.93 3.10 3.546(8) 111.4 3_654
N4 H4B Br2 0.86 2.87 3.691(9) 160.4 4_465
N4 H4A N1 0.86 2.10 2.954(12) 170.7 .
N2 H2B Br1 0.86 2.94 3.771(9) 163.0 4
N2 H2A N3 0.86 2.15 3.000(11) 167.8 .
N2 H2A N3 0.86 2.15 3.000(11) 167.8 .
N2 H2B Br1 0.86 2.94 3.771(9) 163.0 4
N4 H4A N1 0.86 2.10 2.954(12) 170.7 .
N4 H4B Br2 0.86 2.87 3.691(9) 160.4 4_465
C4 H4 Br2 0.93 3.10 3.546(8) 111.4 3_654
C11 H11 Br1 0.93 3.11 3.566(9) 112.4 2_665
N2 H2A N3 0.86 2.15 3.000(11) 167.8 .
N2 H2B Br1 0.86 2.94 3.771(9) 163.0 4
N4 H4A N1 0.86 2.10 2.954(12) 170.7 .
N4 H4B Br2 0.86 2.87 3.691(9) 160.4 4_465
C4 H4 Br2 0.93 3.10 3.546(8) 111.4 3_654
C11 H11 Br1 0.93 3.11 3.566(9) 112.4 2_665

loop_
_geom_torsion_atom_site_label_1
_geom_torsion_atom_site_label_2
_geom_torsion_atom_site_label_3
_geom_torsion_atom_site_label_4
_geom_torsion
_geom_torsion_site_symmetry_1
_geom_torsion_site_symmetry_2
_geom_torsion_site_symmetry_3
_geom_torsion_site_symmetry_4
_geom_torsion_publ_flag
C2 N1 C1 N2 179.5(10) . . . . ?
C2 N1 C1 S1 -0.9(11) . . . . ?
C3 S1 C1 N1 0.4(9) . . . . ?
C3 S1 C1 N2 179.9(9) . . . . ?
C1 N1 C2 C7 -179.3(9) . . . . ?
C1 N1 C2 C3 1.2(12) . . . . ?
C7 C2 C3 C4 -0.8(14) . . . . ?
N1 C2 C3 C4 178.7(8) . . . . ?
C7 C2 C3 S1 179.5(8) . . . . ?
N1 C2 C3 S1 -1.0(11) . . . . ?
C1 S1 C3 C4 -179.3(9) . . . . ?
C1 S1 C3 C2 0.3(7) . . . . ?
C2 C3 C4 C5 0.9(13) . . . . ?
S1 C3 C4 C5 -179.4(7) . . . . ?
C3 C4 C5 C6 -0.6(14) . . . . ?
C3 C4 C5 Br1 178.2(6) . . . . ?
C4 C5 C6 C7 0.0(15) . . . . ?
Br1 C5 C6 C7 -178.7(7) . . . . ?
C3 C2 C7 C6 0.2(14) . . . . ?
N1 C2 C7 C6 -179.3(9) . . . . ?
C5 C6 C7 C2 0.1(15) . . . . ?
C9 N3 C8 N4 -178.7(9) . . . . ?
C9 N3 C8 S2 -1.6(11) . . . . ?
C10 S2 C8 N3 2.1(9) . . . . ?
C10 S2 C8 N4 179.3(9) . . . . ?
C8 N3 C9 C14 179.6(9) . . . . ?
C8 N3 C9 C10 0.1(11) . . . . ?
N3 C9 C10 C11 -179.7(8) . . . . ?
C14 C9 C10 C11 0.7(13) . . . . ?
N3 C9 C10 S2 1.4(10) . . . . ?
C14 C9 C10 S2 -178.1(7) . . . . ?
C8 S2 C10 C11 179.4(9) . . . . ?
C8 S2 C10 C9 -1.8(7) . . . . ?
C9 C10 C11 C12 -0.7(13) . . . . ?
S2 C10 C11 C12 178.0(7) . . . . ?
C10 C11 C12 C13 1.3(14) . . . . ?
C10 C11 C12 Br2 -179.1(6) . . . . ?
C11 C12 C13 C14 -2.0(15) . . . . ?
Br2 C12 C13 C14 178.4(7) . . . . ?
C12 C13 C14 C9 2.0(15) . . . . ?
N3 C9 C14 C13 179.2(9) . . . . ?
C10 C9 C14 C13 -1.4(14) . . . . ?
